data_7131336
loop_
_publ_author_name
'Das, Saikat'
'Sekine, Taishu'
'Mabuchi, Haruna'
'Hossain, Sakiat'
'Das, Subhabrata'
'Aoki, Shun'
'Takahashi, Shuntaro'
'Negishi, Yuichi'

_publ_section_title
;
 Silver cluster-assembled materials for label-free DNA detection.
;
_journal_issue 27
_journal_name_full 'Chemical communications (Cambridge, England)'
_journal_page_first 4000
_journal_page_last 4003
_journal_paper_doi 10.1039/d2cc06933d
_journal_volume 59
_journal_year 2023
_chemical_formula_moiety 'C72 H106 Ag14 F12 N4 O8 S10'
_chemical_formula_sum 'C72 H106 Ag14 F12 N4 O8 S10'
_chemical_formula_weight 3214.38
_chemical_name_systematic 'Cluster 1'
_space_group_crystal_system monoclinic
_space_group_IT_number 15
_space_group_name_Hall '-C 2yc'
_space_group_name_H-M_alt 'C 1 2/c 1'
_atom_sites_solution_hydrogens geom
_atom_sites_solution_primary dual
_audit_creation_date 2022-10-24
_audit_creation_method
;
Olex2 1.5
(compiled 2022.04.07 svn.rca3783a0 for OlexSys, GUI svn.r6498)
;
_audit_update_record
;
2022-12-20 deposited with the CCDC.	2023-02-27 downloaded from the CCDC.
;
_cell_angle_alpha 90
_cell_angle_beta 102.5260(10)
_cell_angle_gamma 90
_cell_formula_units_Z 4
_cell_length_a 23.2587(6)
_cell_length_b 14.7272(4)
_cell_length_c 30.0370(8)
_cell_measurement_reflns_used 9663
_cell_measurement_temperature 100.15
_cell_measurement_theta_max 25.36
_cell_measurement_theta_min 2.28
_cell_volume 10043.8(5)
_computing_cell_refinement 'SAINT V8.40A (Bruker, 2019)'
_computing_data_reduction 'SAINT V8.40A (Bruker, 2019)'
_computing_molecular_graphics 'Olex2 1.5 (Dolomanov et al., 2009)'
_computing_publication_material 'Olex2 1.5 (Dolomanov et al., 2009)'
_computing_structure_refinement 'SHELXL 2018/3 (Sheldrick, 2015)'
_computing_structure_solution 'SHELXT 2014/5 (Sheldrick, 2014)'
_diffrn_ambient_temperature 100.15
_diffrn_detector 'Bruker APEX2 area detector'
_diffrn_detector_area_resol_mean 7.9
_diffrn_detector_type 'CCD area detector'
_diffrn_measured_fraction_theta_full 0.999
_diffrn_measured_fraction_theta_max 0.998
_diffrn_measurement_device 'three-circle diffractometer'
_diffrn_measurement_device_type 'Bruker SMART APEX2 area detector'
_diffrn_measurement_method '\w and \f scans'
_diffrn_radiation_monochromator 'mirror optics'
_diffrn_radiation_probe x-ray
_diffrn_radiation_type MoK\a
_diffrn_radiation_wavelength 0.71073
_diffrn_reflns_av_R_equivalents 0.0402
_diffrn_reflns_av_unetI/netI 0.0194
_diffrn_reflns_Laue_measured_fraction_full 0.999
_diffrn_reflns_Laue_measured_fraction_max 0.998
_diffrn_reflns_limit_h_max 28
_diffrn_reflns_limit_h_min -28
_diffrn_reflns_limit_k_max 17
_diffrn_reflns_limit_k_min -17
_diffrn_reflns_limit_l_max 36
_diffrn_reflns_limit_l_min -36
_diffrn_reflns_number 84924
_diffrn_reflns_point_group_measured_fraction_full 0.999
_diffrn_reflns_point_group_measured_fraction_max 0.998
_diffrn_reflns_theta_full 25.242
_diffrn_reflns_theta_max 25.390
_diffrn_reflns_theta_min 2.278
_diffrn_source 'microfocus sealed X-ray tube'
_diffrn_source_current 0.0
_diffrn_source_power 0.0
_diffrn_source_type 'Incoatec I\ms'
_diffrn_source_voltage 0.0
_diffrn_standards_number 0
_exptl_absorpt_coefficient_mu 2.940
_exptl_absorpt_correction_T_max 0.7452
_exptl_absorpt_correction_T_min 0.5220
_exptl_absorpt_correction_type multi-scan
_exptl_absorpt_process_details
;
SADABS-2016/2 (Bruker,2016/2) was used for absorption correction.
wR2(int) was 0.1250 before and 0.0571 after correction.
The Ratio of minimum to maximum transmission is 0.7005.
The \l/2 correction factor is Not present.
;
_exptl_crystal_colour 'clear light green'
_exptl_crystal_colour_lustre clear
_exptl_crystal_colour_modifier light
_exptl_crystal_colour_primary green
_exptl_crystal_density_diffrn 2.126
_exptl_crystal_description block
_exptl_crystal_F_000 6224
_exptl_crystal_size_max 0.8
_exptl_crystal_size_mid 0.6
_exptl_crystal_size_min 0.2
_refine_diff_density_max 1.575
_refine_diff_density_min -1.447
_refine_diff_density_rms 0.072
_refine_ls_extinction_method none
_refine_ls_goodness_of_fit_ref 1.082
_refine_ls_hydrogen_treatment constr
_refine_ls_matrix_type full
_refine_ls_number_parameters 556
_refine_ls_number_reflns 9234
_refine_ls_number_restraints 0
_refine_ls_restrained_S_all 1.082
_refine_ls_R_factor_all 0.0214
_refine_ls_R_factor_gt 0.0195
_refine_ls_shift/su_max 0.004
_refine_ls_shift/su_mean 0.000
_refine_ls_structure_factor_coef Fsqd
_refine_ls_weighting_details 'w=1/[\s^2^(Fo^2^)+(0.0029P)^2^+36.1936P] where P=(Fo^2^+2Fc^2^)/3'
_refine_ls_weighting_scheme calc
_refine_ls_wR_factor_gt 0.0396
_refine_ls_wR_factor_ref 0.0403
_reflns_Friedel_coverage 0.000
_reflns_number_gt 8709
_reflns_number_total 9234
_reflns_threshold_expression 'I > 2\s(I)'
_cod_data_source_file d2cc06933d2.cif
_cod_data_source_block cluster1
_cod_depositor_comments 'Adding full bibliography for 7131336--7131337.cif.'
_cod_database_code 7131336
_shelx_shelxl_version_number 2018/3
_shelx_space_group_comment
;
The symmetry employed for this shelxl refinement is uniquely defined
by the following loop, which should always be used as a source of
symmetry information in preference to the above space-group names.
They are only intended as comments.
;
_olex2_refinement_description
;
1. Fixed Uiso
 At 1.2 times of:
  All C(H) groups
 At 1.5 times of:
  All C(H,H,H) groups
2.a Aromatic/amide H refined with riding coordinates:
 C6(H6), C10(H10), C12(H12), C34(H34), C9(H9), C11(H11), C25(H25), C7(H7)
2.b Idealised Me refined as rotating group:
 C14(H14A,H14B,H14C), C18(H18A,H18B,H18C), C26(H26A,H26B,H26C), C32(H32A,H32B,
 H32C), C36(H36A,H36B,H36C), C21(H21A,H21B,H21C), C23(H23A,H23B,H23C), C13(H13A,
 H13B,H13C), C27(H27A,H27B,H27C), C15(H15A,H15B,H15C), C31(H31A,H31B,H31C),
 C2(H2A,H2B,H2C), C33(H33A,H33B,H33C), C17(H17A,H17B,H17C), C35(H35A,H35B,H35C)
;
_olex2_submission_special_instructions 'No special instructions were received'

loop_
_space_group_symop_operation_xyz
'x, y, z'
'-x, y, -z+1/2'
'x+1/2, y+1/2, z'
'-x+1/2, y+1/2, -z+1/2'
'-x, -y, -z'
'x, -y, z-1/2'
'-x+1/2, -y+1/2, -z'
'x+1/2, -y+1/2, z-1/2'

loop_
_atom_site_label
_atom_site_type_symbol
_atom_site_fract_x
_atom_site_fract_y
_atom_site_fract_z
_atom_site_U_iso_or_equiv
_atom_site_adp_type
_atom_site_occupancy
_atom_site_site_symmetry_order
_atom_site_calc_flag
_atom_site_refinement_flags_posn
_atom_site_refinement_flags_adp
_atom_site_refinement_flags_occupancy
_atom_site_disorder_assembly
_atom_site_disorder_group
Ag1 Ag 0.25794(2) 0.39872(2) 0.61678(2) 0.01675(5) Uani 1 1 d . . . . .
Ag4 Ag 0.21880(2) 0.25054(2) 0.54931(2) 0.01785(5) Uani 1 1 d . . . . .
Ag6 Ag 0.61851(2) 1.34926(2) 0.84347(2) 0.02149(5) Uani 1 1 d . . . . .
Ag7 Ag 0.19062(2) 0.39399(2) 0.44634(2) 0.02089(5) Uani 1 1 d . . . . .
Ag2 Ag 0.22452(2) 0.50088(2) 0.53006(2) 0.02145(5) Uani 1 1 d . . . . .
Ag5 Ag 0.33054(2) 0.55046(2) 0.66944(2) 0.02346(5) Uani 1 1 d . . . . .
Ag3 Ag 0.35168(2) 0.40806(2) 0.55070(2) 0.02749(6) Uani 1 1 d . . . . .
S008 S 0.28508(3) 0.24134(4) 0.62389(2) 0.01604(13) Uani 1 1 d . . . . .
S009 S 0.15043(3) 0.25647(4) 0.47741(2) 0.01714(13) Uani 1 1 d . . . . .
S00A S 0.23433(3) 0.55680(4) 0.60796(2) 0.01686(13) Uani 1 1 d . . . . .
S00B S 0.28973(3) 0.46816(5) 0.47628(2) 0.01932(14) Uani 1 1 d . . . . .
S00C S 0.39415(3) 0.49551(5) 0.61833(2) 0.02076(14) Uani 1 1 d . . . . .
F1 F 0.34975(8) 0.46246(12) 0.83165(5) 0.0306(4) Uani 1 1 d . . . . .
O00E O 0.12411(9) 0.50520(13) 0.41472(7) 0.0268(5) Uani 1 1 d . . . . .
F4 F 0.37717(9) 0.32600(12) 0.82419(6) 0.0403(5) Uani 1 1 d . . . . .
O00G O 0.38227(8) 0.36129(13) 0.73874(6) 0.0232(4) Uani 1 1 d . . . . .
O00H O 0.32986(10) 0.48933(14) 0.74120(7) 0.0326(5) Uani 1 1 d . . . . .
F6 F 0.06008(9) 0.69578(13) 0.45230(7) 0.0429(5) Uani 1 1 d . . . . .
F3 F 0.28653(8) 0.36355(15) 0.79990(6) 0.0434(5) Uani 1 1 d . . . . .
O00K O 0.13512(9) 0.56645(15) 0.48506(7) 0.0301(5) Uani 1 1 d . . . . .
N1 N 0.54917(10) 1.23414(15) 0.82806(7) 0.0193(5) Uani 1 1 d . . . . .
N2 N 0.35153(10) 0.69017(15) 0.70481(8) 0.0206(5) Uani 1 1 d . . . . .
C1 C 0.07689(11) 0.27709(19) 0.49106(9) 0.0189(6) Uani 1 1 d . . . . .
C4 C 0.47406(11) 0.52003(19) 0.63243(9) 0.0211(6) Uani 1 1 d . . . . .
C6 C 0.56639(12) 1.14879(19) 0.83982(9) 0.0223(6) Uani 1 1 d . . . . .
H6 H 0.603573 1.140013 0.858313 0.027 Uiso 1 1 calc R U . . .
C8 C 0.24425(12) 0.18874(19) 0.66479(9) 0.0207(6) Uani 1 1 d . . . . .
C10 C 0.45695(12) 1.17389(19) 0.78713(9) 0.0197(6) Uani 1 1 d . . . . .
H10 H 0.419366 1.184779 0.769734 0.024 Uiso 1 1 calc R U . . .
C12 C 0.49449(12) 1.24497(18) 0.80266(9) 0.0196(6) Uani 1 1 d . . . . .
H12 H 0.481212 1.303723 0.795144 0.024 Uiso 1 1 calc R U . . .
C14 C 0.08214(13) 0.3552(2) 0.52467(10) 0.0265(6) Uani 1 1 d . . . . .
H14A H 0.043969 0.369285 0.530153 0.040 Uiso 1 1 calc R U . . .
H14B H 0.097659 0.407577 0.512256 0.040 Uiso 1 1 calc R U . . .
H14C H 0.108116 0.338289 0.552836 0.040 Uiso 1 1 calc R U . . .
F2 F 0.02686(14) 0.6146(2) 0.39655(11) 0.1233(16) Uani 1 1 d . . . . .
C16 C 0.35317(11) 0.41648(18) 0.75552(9) 0.0190(6) Uani 1 1 d . . . . .
C18 C 0.49583(13) 0.5168(2) 0.68395(10) 0.0275(7) Uani 1 1 d . . . . .
H18A H 0.487768 0.458079 0.695024 0.041 Uiso 1 1 calc R U . . .
H18B H 0.475974 0.562516 0.697782 0.041 Uiso 1 1 calc R U . . .
H18C H 0.537490 0.527902 0.691569 0.041 Uiso 1 1 calc R U . . .
C20 C 0.16678(12) 0.57632(19) 0.63024(9) 0.0203(6) Uani 1 1 d . . . . .
C22 C 0.34212(12) 0.39155(19) 0.80318(10) 0.0233(6) Uani 1 1 d . . . . .
C24 C 0.39421(12) 0.85574(19) 0.74374(9) 0.0213(6) Uani 1 1 d . . . . .
C26 C 0.24938(15) 0.2493(2) 0.70621(10) 0.0351(8) Uani 1 1 d . . . . .
H26A H 0.290200 0.260305 0.719401 0.053 Uiso 1 1 calc R U . . .
H26B H 0.231306 0.219963 0.728240 0.053 Uiso 1 1 calc R U . . .
H26C H 0.229885 0.305950 0.697255 0.053 Uiso 1 1 calc R U . . .
C28 C 0.11578(12) 0.56212(19) 0.44339(10) 0.0227(6) Uani 1 1 d . . . . .
C30 C 0.47628(12) 1.08543(18) 0.79794(9) 0.0192(6) Uani 1 1 d . . . . .
C32 C 0.05767(13) 0.1907(2) 0.51174(10) 0.0261(6) Uani 1 1 d . . . . .
H32A H 0.086075 0.175468 0.538980 0.039 Uiso 1 1 calc R U . . .
H32B H 0.054893 0.141847 0.490193 0.039 Uiso 1 1 calc R U . . .
H32C H 0.019950 0.200259 0.519054 0.039 Uiso 1 1 calc R U . . .
C34 C 0.53210(12) 1.07386(19) 0.82605(9) 0.0220(6) Uani 1 1 d . . . . .
H34 H 0.545834 1.016079 0.835315 0.026 Uiso 1 1 calc R U . . .
C36 C 0.18017(12) 0.1732(2) 0.64110(10) 0.0265(6) Uani 1 1 d . . . . .
H36A H 0.161952 0.230384 0.631311 0.040 Uiso 1 1 calc R U . . .
H36B H 0.159741 0.144837 0.661953 0.040 Uiso 1 1 calc R U . . .
H36C H 0.178441 0.134533 0.615108 0.040 Uiso 1 1 calc R U . . .
C9 C 0.33610(13) 0.7688(2) 0.68358(10) 0.0268(6) Uani 1 1 d . . . . .
H9 H 0.310775 0.767275 0.655002 0.032 Uiso 1 1 calc R U . . .
C19 C 0.30831(12) 0.5867(2) 0.46174(10) 0.0235(6) Uani 1 1 d . . . . .
C5 C 0.44251(12) 1.00749(19) 0.77952(9) 0.0214(6) Uani 1 1 d . . . . .
C21 C 0.03423(13) 0.3014(2) 0.44667(10) 0.0291(7) Uani 1 1 d . . . . .
H21A H -0.004511 0.309596 0.452316 0.044 Uiso 1 1 calc R U . . .
H21B H 0.033471 0.253216 0.424997 0.044 Uiso 1 1 calc R U . . .
H21C H 0.046813 0.356545 0.434688 0.044 Uiso 1 1 calc R U . . .
C11 C 0.41023(14) 0.7739(2) 0.76624(10) 0.0278(7) Uani 1 1 d . . . . .
H11 H 0.435781 0.773307 0.794724 0.033 Uiso 1 1 calc R U . . .
C23 C 0.27489(14) 0.0975(2) 0.67858(11) 0.0339(7) Uani 1 1 d . . . . .
H23A H 0.272716 0.060561 0.651921 0.051 Uiso 1 1 calc R U . . .
H23B H 0.255689 0.066859 0.699546 0.051 Uiso 1 1 calc R U . . .
H23C H 0.315427 0.107956 0.692881 0.051 Uiso 1 1 calc R U . . .
C3 C 0.41878(12) 0.9395(2) 0.76323(10) 0.0236(6) Uani 1 1 d . . . . .
C25 C 0.38795(14) 0.6938(2) 0.74596(10) 0.0279(7) Uani 1 1 d . . . . .
H25 H 0.398663 0.639724 0.761535 0.033 Uiso 1 1 calc R U . . .
C13 C 0.18661(13) 0.5984(2) 0.68062(10) 0.0314(7) Uani 1 1 d . . . . .
H13A H 0.206570 0.546911 0.696436 0.047 Uiso 1 1 calc R U . . .
H13B H 0.152895 0.612934 0.692887 0.047 Uiso 1 1 calc R U . . .
H13C H 0.212902 0.649477 0.684379 0.047 Uiso 1 1 calc R U . . .
C27 C 0.50590(13) 0.4500(3) 0.60954(11) 0.0368(8) Uani 1 1 d . . . . .
H27A H 0.547412 0.462426 0.616802 0.055 Uiso 1 1 calc R U . . .
H27B H 0.491554 0.452909 0.577100 0.055 Uiso 1 1 calc R U . . .
H27C H 0.498884 0.390492 0.620244 0.055 Uiso 1 1 calc R U . . .
F5 F 0.10400(17) 0.6937(2) 0.39854(13) 0.1345(18) Uani 1 1 d . . . . .
C7 C 0.35556(13) 0.8521(2) 0.70157(10) 0.0271(6) Uani 1 1 d . . . . .
H7 H 0.342948 0.905176 0.685646 0.032 Uiso 1 1 calc R U . . .
C29 C 0.07588(16) 0.6420(2) 0.42249(11) 0.0380(8) Uani 1 1 d . . . . .
C15 C 0.12659(15) 0.4948(2) 0.62258(13) 0.0437(9) Uani 1 1 d . . . . .
H15A H 0.116420 0.480813 0.590621 0.066 Uiso 1 1 calc R U . . .
H15B H 0.091436 0.507917 0.633230 0.066 Uiso 1 1 calc R U . . .
H15C H 0.146341 0.443752 0.639030 0.066 Uiso 1 1 calc R U . . .
C31 C 0.30876(19) 0.6507(2) 0.50122(13) 0.0465(9) Uani 1 1 d . . . . .
H31A H 0.322111 0.709459 0.494042 0.070 Uiso 1 1 calc R U . . .
H31B H 0.334790 0.627511 0.528073 0.070 Uiso 1 1 calc R U . . .
H31C H 0.269674 0.655621 0.506590 0.070 Uiso 1 1 calc R U . . .
C2 C 0.48220(17) 0.6150(2) 0.61490(14) 0.0490(10) Uani 1 1 d . . . . .
H2A H 0.459616 0.657452 0.628319 0.073 Uiso 1 1 calc R U . . .
H2B H 0.469009 0.616140 0.582323 0.073 Uiso 1 1 calc R U . . .
H2C H 0.523104 0.631267 0.622982 0.073 Uiso 1 1 calc R U . . .
C33 C 0.26418(16) 0.6174(3) 0.41942(13) 0.0506(11) Uani 1 1 d . . . . .
H33A H 0.225273 0.616567 0.425386 0.076 Uiso 1 1 calc R U . . .
H33B H 0.265757 0.577116 0.394591 0.076 Uiso 1 1 calc R U . . .
H33C H 0.273635 0.677943 0.411554 0.076 Uiso 1 1 calc R U . . .
C17 C 0.13600(15) 0.6581(2) 0.60433(12) 0.0408(8) Uani 1 1 d . . . . .
H17A H 0.162057 0.709450 0.609185 0.061 Uiso 1 1 calc R U . . .
H17B H 0.101086 0.672025 0.615164 0.061 Uiso 1 1 calc R U . . .
H17C H 0.125481 0.644383 0.572355 0.061 Uiso 1 1 calc R U . . .
C35 C 0.36957(14) 0.5816(3) 0.45187(13) 0.0421(9) Uani 1 1 d . . . . .
H35A H 0.380423 0.640089 0.442240 0.063 Uiso 1 1 calc R U . . .
H35B H 0.369759 0.537953 0.428154 0.063 Uiso 1 1 calc R U . . .
H35C H 0.397261 0.563457 0.478983 0.063 Uiso 1 1 calc R U . . .

loop_
_atom_site_aniso_label
_atom_site_aniso_U_11
_atom_site_aniso_U_22
_atom_site_aniso_U_33
_atom_site_aniso_U_23
_atom_site_aniso_U_13
_atom_site_aniso_U_12
Ag1 0.01697(10) 0.01623(10) 0.01686(10) -0.00085(8) 0.00330(8) 0.00155(8)
Ag4 0.01624(10) 0.02082(10) 0.01563(10) -0.00209(8) 0.00157(8) 0.00219(8)
Ag6 0.01864(10) 0.02354(11) 0.02198(11) 0.00183(8) 0.00374(8) -0.00107(8)
Ag7 0.01906(10) 0.01816(10) 0.02428(11) -0.00019(8) 0.00215(8) 0.00245(8)
Ag2 0.02424(11) 0.02603(11) 0.01543(10) 0.00067(8) 0.00729(8) 0.00198(9)
Ag5 0.02100(11) 0.02579(12) 0.02249(11) -0.00861(9) 0.00230(8) 0.00264(9)
Ag3 0.01955(11) 0.04216(14) 0.02165(11) -0.01360(10) 0.00644(9) -0.00443(10)
S008 0.0159(3) 0.0165(3) 0.0155(3) 0.0001(2) 0.0028(2) -0.0003(3)
S009 0.0161(3) 0.0205(3) 0.0151(3) -0.0006(3) 0.0042(2) 0.0010(3)
S00A 0.0161(3) 0.0189(3) 0.0162(3) -0.0006(3) 0.0049(2) 0.0023(3)
S00B 0.0177(3) 0.0205(3) 0.0199(3) -0.0020(3) 0.0045(3) 0.0005(3)
S00C 0.0147(3) 0.0296(4) 0.0178(3) -0.0058(3) 0.0032(3) -0.0013(3)
F1 0.0377(10) 0.0308(9) 0.0220(9) -0.0091(7) 0.0035(7) 0.0047(8)
O00E 0.0239(11) 0.0226(10) 0.0297(11) -0.0039(9) -0.0036(9) 0.0064(9)
F4 0.0618(13) 0.0330(10) 0.0324(10) 0.0151(8) 0.0240(9) 0.0206(9)
O00G 0.0257(10) 0.0274(11) 0.0170(9) -0.0007(8) 0.0059(8) 0.0067(9)
O00H 0.0483(14) 0.0241(11) 0.0273(11) 0.0077(9) 0.0124(10) 0.0135(10)
F6 0.0453(12) 0.0351(11) 0.0521(12) 0.0019(9) 0.0193(10) 0.0190(9)
F3 0.0354(11) 0.0621(13) 0.0380(11) -0.0102(10) 0.0193(9) -0.0207(10)
O00K 0.0287(11) 0.0348(12) 0.0255(11) 0.0006(9) 0.0033(9) 0.0105(9)
N1 0.0190(12) 0.0229(12) 0.0170(11) -0.0001(9) 0.0060(9) -0.0023(10)
N2 0.0218(12) 0.0202(12) 0.0196(12) -0.0020(9) 0.0037(9) 0.0001(10)
C1 0.0138(13) 0.0238(14) 0.0197(14) -0.0012(11) 0.0050(11) 0.0004(11)
C4 0.0135(13) 0.0241(15) 0.0248(15) -0.0010(12) 0.0020(11) -0.0011(11)
C6 0.0197(14) 0.0283(15) 0.0182(14) 0.0046(12) 0.0029(11) 0.0007(12)
C8 0.0206(14) 0.0242(15) 0.0171(13) 0.0031(11) 0.0037(11) -0.0050(12)
C10 0.0166(13) 0.0254(15) 0.0183(13) 0.0000(11) 0.0064(11) -0.0001(11)
C12 0.0212(14) 0.0185(14) 0.0210(14) 0.0008(11) 0.0089(11) 0.0005(11)
C14 0.0251(15) 0.0291(16) 0.0276(15) -0.0049(13) 0.0106(12) 0.0010(13)
F2 0.100(2) 0.114(3) 0.111(2) -0.070(2) -0.077(2) 0.085(2)
C16 0.0166(13) 0.0195(14) 0.0202(14) -0.0018(11) 0.0022(11) -0.0043(11)
C18 0.0215(15) 0.0288(16) 0.0286(16) -0.0070(13) -0.0026(12) 0.0014(12)
C20 0.0154(13) 0.0252(15) 0.0209(14) -0.0066(11) 0.0055(11) 0.0020(11)
C22 0.0235(15) 0.0223(15) 0.0251(15) -0.0022(12) 0.0077(12) 0.0009(12)
C24 0.0208(14) 0.0203(14) 0.0251(14) -0.0031(11) 0.0100(12) -0.0017(11)
C26 0.0423(19) 0.0435(19) 0.0227(16) -0.0076(14) 0.0143(14) -0.0190(16)
C28 0.0175(14) 0.0216(15) 0.0286(16) 0.0018(12) 0.0044(12) 0.0001(11)
C30 0.0219(14) 0.0208(14) 0.0182(13) -0.0006(11) 0.0111(11) -0.0035(11)
C32 0.0238(15) 0.0286(16) 0.0287(16) -0.0017(13) 0.0118(12) -0.0031(13)
C34 0.0263(15) 0.0191(14) 0.0210(14) 0.0022(11) 0.0059(12) 0.0025(12)
C36 0.0229(15) 0.0328(17) 0.0245(15) 0.0025(13) 0.0070(12) -0.0061(13)
C9 0.0255(15) 0.0286(16) 0.0225(15) 0.0020(12) -0.0031(12) 0.0001(13)
C19 0.0218(14) 0.0256(15) 0.0235(14) 0.0035(12) 0.0057(12) -0.0039(12)
C5 0.0213(14) 0.0234(15) 0.0219(14) 0.0011(12) 0.0101(11) 0.0003(12)
C21 0.0191(15) 0.0398(18) 0.0264(16) 0.0023(14) 0.0007(12) 0.0035(13)
C11 0.0351(17) 0.0248(16) 0.0201(14) -0.0016(12) -0.0015(12) -0.0016(13)
C23 0.0308(17) 0.0306(17) 0.0388(18) 0.0151(14) 0.0041(14) -0.0015(14)
C3 0.0233(15) 0.0245(15) 0.0249(15) -0.0005(12) 0.0092(12) 0.0001(12)
C25 0.0379(18) 0.0198(15) 0.0230(15) 0.0024(12) 0.0000(13) 0.0010(13)
C13 0.0241(15) 0.050(2) 0.0217(15) -0.0109(14) 0.0089(12) 0.0018(14)
C27 0.0186(15) 0.057(2) 0.0347(18) -0.0147(16) 0.0056(13) 0.0004(15)
F5 0.179(3) 0.111(2) 0.164(3) 0.114(2) 0.147(3) 0.116(3)
C7 0.0266(16) 0.0216(15) 0.0304(16) 0.0047(12) 0.0005(13) 0.0016(12)
C29 0.045(2) 0.041(2) 0.0302(17) 0.0063(15) 0.0121(15) 0.0231(16)
C15 0.0348(19) 0.046(2) 0.059(2) -0.0291(18) 0.0300(17) -0.0170(16)
C31 0.073(3) 0.0248(17) 0.050(2) -0.0049(16) 0.031(2) -0.0109(17)
C2 0.044(2) 0.037(2) 0.063(3) 0.0204(18) 0.0065(18) -0.0154(17)
C33 0.035(2) 0.054(2) 0.055(2) 0.0312(19) -0.0072(17) -0.0132(17)
C17 0.0335(18) 0.050(2) 0.0407(19) 0.0064(16) 0.0124(15) 0.0231(16)
C35 0.0304(18) 0.046(2) 0.055(2) 0.0062(17) 0.0202(16) -0.0043(16)

loop_
_atom_type_symbol
_atom_type_description
_atom_type_scat_dispersion_real
_atom_type_scat_dispersion_imag
_atom_type_scat_source
C C 0.0033 0.0016 'International Tables Vol C Tables 4.2.6.8 and 6.1.1.4'
H H 0.0000 0.0000 'International Tables Vol C Tables 4.2.6.8 and 6.1.1.4'
Ag Ag -0.8971 1.1015 'International Tables Vol C Tables 4.2.6.8 and 6.1.1.4'
F F 0.0171 0.0103 'International Tables Vol C Tables 4.2.6.8 and 6.1.1.4'
N N 0.0061 0.0033 'International Tables Vol C Tables 4.2.6.8 and 6.1.1.4'
O O 0.0106 0.0060 'International Tables Vol C Tables 4.2.6.8 and 6.1.1.4'
S S 0.1246 0.1234 'International Tables Vol C Tables 4.2.6.8 and 6.1.1.4'

loop_
_geom_angle_atom_site_label_1
_geom_angle_atom_site_label_2
_geom_angle_atom_site_label_3
_geom_angle
_geom_angle_site_symmetry_1
_geom_angle_site_symmetry_3
_geom_angle_publ_flag
Ag4 Ag1 Ag5 161.312(9) . . ?
Ag4 Ag1 Ag3 76.270(7) . . ?
Ag6 Ag1 Ag4 102.771(8) 2_646 . ?
Ag6 Ag1 Ag2 121.836(9) 2_646 . ?
Ag6 Ag1 Ag5 65.666(7) 2_646 . ?
Ag6 Ag1 Ag3 62.307(7) 2_646 . ?
Ag2 Ag1 Ag4 77.930(8) . . ?
Ag2 Ag1 Ag5 95.436(8) . . ?
Ag2 Ag1 Ag3 61.637(7) . . ?
Ag5 Ag1 Ag3 85.189(8) . . ?
S008 Ag1 Ag4 52.370(16) . . ?
S008 Ag1 Ag6 60.776(16) . 2_646 ?
S008 Ag1 Ag2 125.637(17) . . ?
S008 Ag1 Ag5 124.034(17) . . ?
S008 Ag1 Ag3 84.087(17) . . ?
S00A Ag1 Ag4 127.406(17) . . ?
S00A Ag1 Ag6 117.670(18) . 2_646 ?
S00A Ag1 Ag2 53.020(16) . . ?
S00A Ag1 Ag5 55.191(16) . . ?
S00A Ag1 Ag3 93.404(17) . . ?
S00A Ag1 S008 177.46(2) . . ?
Ag7 Ag4 Ag1 112.602(8) 7_556 . ?
S008 Ag4 Ag1 51.384(16) . . ?
S008 Ag4 Ag7 67.581(16) . 7_556 ?
S009 Ag4 Ag1 129.233(18) . . ?
S009 Ag4 Ag7 113.054(18) . 7_556 ?
S009 Ag4 S008 177.50(2) . . ?
Ag1 Ag6 Ag5 58.314(7) 2_666 2_666 ?
Ag1 Ag6 Ag3 63.422(7) 2_666 2_666 ?
Ag3 Ag6 Ag5 82.329(8) 2_666 2_666 ?
S008 Ag6 Ag1 49.599(14) 2_666 2_666 ?
S008 Ag6 Ag5 106.238(15) 2_666 2_666 ?
S008 Ag6 Ag3 79.580(15) 2_666 2_666 ?
S00C Ag6 Ag1 78.585(17) 2_666 2_666 ?
S00C Ag6 Ag5 49.269(16) 2_666 2_666 ?
S00C Ag6 Ag3 48.232(16) 2_666 2_666 ?
S00C Ag6 S008 120.32(2) 2_666 2_666 ?
O00G Ag6 Ag1 100.48(4) 2_666 2_666 ?
O00G Ag6 Ag5 74.87(5) 2_666 2_666 ?
O00G Ag6 Ag3 156.90(5) 2_666 2_666 ?
O00G Ag6 S008 103.08(5) 2_666 2_666 ?
O00G Ag6 S00C 115.01(5) 2_666 2_666 ?
N1 Ag6 Ag1 146.65(6) . 2_666 ?
N1 Ag6 Ag5 154.26(6) . 2_666 ?
N1 Ag6 Ag3 112.67(5) . 2_666 ?
N1 Ag6 S008 97.28(6) . 2_666 ?
N1 Ag6 S00C 125.38(6) . 2_666 ?
N1 Ag6 O00G 89.93(7) . 2_666 ?
Ag2 Ag7 Ag4 106.892(9) . 7_556 ?
S009 Ag7 Ag4 73.872(16) . 7_556 ?
S009 Ag7 Ag2 99.682(17) . . ?
S009 Ag7 S00B 127.10(2) . . ?
S00B Ag7 Ag4 73.260(17) . 7_556 ?
S00B Ag7 Ag2 53.706(16) . . ?
O00E Ag7 Ag4 158.26(5) . 7_556 ?
O00E Ag7 Ag2 90.20(5) . . ?
O00E Ag7 S009 117.21(5) . . ?
O00E Ag7 S00B 108.47(5) . . ?
Ag1 Ag2 Ag3 63.683(7) . . ?
Ag7 Ag2 Ag1 116.930(9) . . ?
Ag7 Ag2 Ag3 90.123(8) . . ?
S00A Ag2 Ag1 51.468(16) . . ?
S00A Ag2 Ag7 162.895(18) . . ?
S00A Ag2 Ag3 93.905(17) . . ?
S00A Ag2 S00B 137.94(2) . . ?
S00B Ag2 Ag1 113.043(18) . . ?
S00B Ag2 Ag7 55.049(16) . . ?
S00B Ag2 Ag3 51.298(16) . . ?
O00K Ag2 Ag1 136.31(5) . . ?
O00K Ag2 Ag7 72.31(5) . . ?
O00K Ag2 Ag3 157.78(5) . . ?
O00K Ag2 S00A 106.89(5) . . ?
O00K Ag2 S00B 106.57(5) . . ?
Ag1 Ag5 Ag6 56.022(7) . 2_646 ?
S00A Ag5 Ag1 49.726(15) . . ?
S00A Ag5 Ag6 103.319(16) . 2_646 ?
S00C Ag5 Ag1 77.088(17) . . ?
S00C Ag5 Ag6 49.283(18) . 2_646 ?
S00C Ag5 S00A 96.30(2) . . ?
O00H Ag5 Ag1 94.75(6) . . ?
O00H Ag5 Ag6 80.46(5) . 2_646 ?
O00H Ag5 S00A 119.75(6) . . ?
O00H Ag5 S00C 124.56(5) . . ?
N2 Ag5 Ag1 158.67(6) . . ?
N2 Ag5 Ag6 144.97(6) . 2_646 ?
N2 Ag5 S00A 111.12(6) . . ?
N2 Ag5 S00C 118.51(6) . . ?
N2 Ag5 O00H 87.83(8) . . ?
Ag6 Ag3 Ag1 54.274(6) 2_646 . ?
Ag2 Ag3 Ag1 54.680(6) . . ?
Ag2 Ag3 Ag6 107.371(8) . 2_646 ?
S009 Ag3 Ag1 101.157(16) 7_556 . ?
S009 Ag3 Ag6 93.184(16) 7_556 2_646 ?
S009 Ag3 Ag2 112.947(17) 7_556 . ?
S00B Ag3 Ag1 102.950(17) . . ?
S00B Ag3 Ag6 157.080(17) . 2_646 ?
S00B Ag3 Ag2 49.896(16) . . ?
S00B Ag3 S009 94.18(2) . 7_556 ?
S00C Ag3 Ag1 73.545(17) . . ?
S00C Ag3 Ag6 49.859(18) . 2_646 ?
S00C Ag3 Ag2 97.293(18) . . ?
S00C Ag3 S009 138.82(2) . 7_556 ?
S00C Ag3 S00B 126.98(3) . . ?
Ag1 S008 Ag4 76.25(2) . . ?
Ag1 S008 Ag6 69.626(18) . 2_646 ?
Ag4 S008 Ag6 126.95(3) . 2_646 ?
C8 S008 Ag1 107.24(9) . . ?
C8 S008 Ag4 108.45(9) . . ?
C8 S008 Ag6 119.66(9) . 2_646 ?
Ag4 S009 Ag7 97.92(2) . . ?
Ag4 S009 Ag3 102.97(2) . 7_556 ?
Ag7 S009 Ag3 128.77(3) . 7_556 ?
C1 S009 Ag4 105.60(9) . . ?
C1 S009 Ag7 112.67(9) . . ?
C1 S009 Ag3 105.84(9) . 7_556 ?
Ag1 S00A Ag2 75.51(2) . . ?
Ag1 S00A Ag5 75.083(19) . . ?
Ag2 S00A Ag5 124.09(3) . . ?
C20 S00A Ag1 107.59(9) . . ?
C20 S00A Ag2 119.08(9) . . ?
C20 S00A Ag5 114.72(9) . . ?
Ag7 S00B Ag3 117.44(3) . . ?
Ag2 S00B Ag7 71.245(19) . . ?
Ag2 S00B Ag3 78.81(2) . . ?
C19 S00B Ag7 123.88(9) . . ?
C19 S00B Ag2 100.07(9) . . ?
C19 S00B Ag3 114.48(9) . . ?
Ag5 S00C Ag6 81.45(2) . 2_646 ?
Ag3 S00C Ag6 81.91(2) . 2_646 ?
Ag3 S00C Ag5 120.05(3) . . ?
C4 S00C Ag6 106.07(9) . 2_646 ?
C4 S00C Ag5 119.85(9) . . ?
C4 S00C Ag3 120.10(9) . . ?
C28 O00E Ag7 112.53(17) . . ?
C16 O00G Ag6 124.74(17) . 2_646 ?
C16 O00H Ag5 124.37(18) . . ?
C28 O00K Ag2 128.62(18) . . ?
C6 N1 Ag6 118.53(18) . . ?
C6 N1 C12 116.9(2) . . ?
C12 N1 Ag6 123.99(18) . . ?
C9 N2 Ag5 122.92(18) . . ?
C9 N2 C25 117.2(2) . . ?
C25 N2 Ag5 119.11(18) . . ?
C14 C1 S009 108.88(19) . . ?
C14 C1 C32 110.5(2) . . ?
C14 C1 C21 110.3(2) . . ?
C32 C1 S009 108.47(19) . . ?
C21 C1 S009 107.44(19) . . ?
C21 C1 C32 111.1(2) . . ?
C18 C4 S00C 108.86(19) . . ?
C27 C4 S00C 109.2(2) . . ?
C27 C4 C18 110.6(2) . . ?
C27 C4 C2 111.0(3) . . ?
C2 C4 S00C 107.1(2) . . ?
C2 C4 C18 110.0(3) . . ?
N1 C6 H6 118.2 . . ?
N1 C6 C34 123.6(3) . . ?
C34 C6 H6 118.2 . . ?
C26 C8 S008 109.53(19) . . ?
C26 C8 C36 111.5(2) . . ?
C26 C8 C23 110.1(3) . . ?
C36 C8 S008 109.84(18) . . ?
C36 C8 C23 110.1(2) . . ?
C23 C8 S008 105.5(2) . . ?
C12 C10 H10 120.6 . . ?
C12 C10 C30 118.9(3) . . ?
C30 C10 H10 120.6 . . ?
N1 C12 C10 123.7(3) . . ?
N1 C12 H12 118.2 . . ?
C10 C12 H12 118.2 . . ?
C1 C14 H14A 109.5 . . ?
C1 C14 H14B 109.5 . . ?
C1 C14 H14C 109.5 . . ?
H14A C14 H14B 109.5 . . ?
H14A C14 H14C 109.5 . . ?
H14B C14 H14C 109.5 . . ?
O00G C16 O00H 131.9(3) . . ?
O00G C16 C22 115.9(2) . . ?
O00H C16 C22 112.2(2) . . ?
C4 C18 H18A 109.5 . . ?
C4 C18 H18B 109.5 . . ?
C4 C18 H18C 109.5 . . ?
H18A C18 H18B 109.5 . . ?
H18A C18 H18C 109.5 . . ?
H18B C18 H18C 109.5 . . ?
C13 C20 S00A 107.11(19) . . ?
C13 C20 C17 110.3(3) . . ?
C15 C20 S00A 111.48(19) . . ?
C15 C20 C13 111.5(3) . . ?
C15 C20 C17 110.1(3) . . ?
C17 C20 S00A 106.2(2) . . ?
F1 C22 F3 106.2(2) . . ?
F1 C22 C16 112.3(2) . . ?
F4 C22 F1 106.3(2) . . ?
F4 C22 F3 107.1(2) . . ?
F4 C22 C16 113.7(2) . . ?
F3 C22 C16 110.8(2) . . ?
C11 C24 C3 120.5(3) . . ?
C7 C24 C11 117.5(3) . . ?
C7 C24 C3 122.0(3) . . ?
C8 C26 H26A 109.5 . . ?
C8 C26 H26B 109.5 . . ?
C8 C26 H26C 109.5 . . ?
H26A C26 H26B 109.5 . . ?
H26A C26 H26C 109.5 . . ?
H26B C26 H26C 109.5 . . ?
O00E C28 C29 113.6(3) . . ?
O00K C28 O00E 131.1(3) . . ?
O00K C28 C29 115.3(3) . . ?
C10 C30 C34 117.7(3) . . ?
C10 C30 C5 122.5(3) . . ?
C34 C30 C5 119.7(3) . . ?
C1 C32 H32A 109.5 . . ?
C1 C32 H32B 109.5 . . ?
C1 C32 H32C 109.5 . . ?
H32A C32 H32B 109.5 . . ?
H32A C32 H32C 109.5 . . ?
H32B C32 H32C 109.5 . . ?
C6 C34 C30 119.2(3) . . ?
C6 C34 H34 120.4 . . ?
C30 C34 H34 120.4 . . ?
C8 C36 H36A 109.5 . . ?
C8 C36 H36B 109.5 . . ?
C8 C36 H36C 109.5 . . ?
H36A C36 H36B 109.5 . . ?
H36A C36 H36C 109.5 . . ?
H36B C36 H36C 109.5 . . ?
N2 C9 H9 118.2 . . ?
N2 C9 C7 123.7(3) . . ?
C7 C9 H9 118.2 . . ?
C31 C19 S00B 111.1(2) . . ?
C31 C19 C33 111.0(3) . . ?
C31 C19 C35 109.7(3) . . ?
C33 C19 S00B 108.9(2) . . ?
C35 C19 S00B 105.9(2) . . ?
C35 C19 C33 110.1(3) . . ?
C3 C5 C30 174.2(3) . . ?
C1 C21 H21A 109.5 . . ?
C1 C21 H21B 109.5 . . ?
C1 C21 H21C 109.5 . . ?
H21A C21 H21B 109.5 . . ?
H21A C21 H21C 109.5 . . ?
H21B C21 H21C 109.5 . . ?
C24 C11 H11 120.3 . . ?
C25 C11 C24 119.4(3) . . ?
C25 C11 H11 120.3 . . ?
C8 C23 H23A 109.5 . . ?
C8 C23 H23B 109.5 . . ?
C8 C23 H23C 109.5 . . ?
H23A C23 H23B 109.5 . . ?
H23A C23 H23C 109.5 . . ?
H23B C23 H23C 109.5 . . ?
C5 C3 C24 176.1(3) . . ?
N2 C25 C11 123.0(3) . . ?
N2 C25 H25 118.5 . . ?
C11 C25 H25 118.5 . . ?
C20 C13 H13A 109.5 . . ?
C20 C13 H13B 109.5 . . ?
C20 C13 H13C 109.5 . . ?
H13A C13 H13B 109.5 . . ?
H13A C13 H13C 109.5 . . ?
H13B C13 H13C 109.5 . . ?
C4 C27 H27A 109.5 . . ?
C4 C27 H27B 109.5 . . ?
C4 C27 H27C 109.5 . . ?
H27A C27 H27B 109.5 . . ?
H27A C27 H27C 109.5 . . ?
H27B C27 H27C 109.5 . . ?
C24 C7 H7 120.5 . . ?
C9 C7 C24 119.1(3) . . ?
C9 C7 H7 120.5 . . ?
F6 C29 C28 114.6(3) . . ?
F6 C29 F5 105.7(3) . . ?
F2 C29 F6 105.0(3) . . ?
F2 C29 C28 112.3(3) . . ?
F2 C29 F5 109.1(4) . . ?
F5 C29 C28 109.7(3) . . ?
C20 C15 H15A 109.5 . . ?
C20 C15 H15B 109.5 . . ?
C20 C15 H15C 109.5 . . ?
H15A C15 H15B 109.5 . . ?
H15A C15 H15C 109.5 . . ?
H15B C15 H15C 109.5 . . ?
C19 C31 H31A 109.5 . . ?
C19 C31 H31B 109.5 . . ?
C19 C31 H31C 109.5 . . ?
H31A C31 H31B 109.5 . . ?
H31A C31 H31C 109.5 . . ?
H31B C31 H31C 109.5 . . ?
C4 C2 H2A 109.5 . . ?
C4 C2 H2B 109.5 . . ?
C4 C2 H2C 109.5 . . ?
H2A C2 H2B 109.5 . . ?
H2A C2 H2C 109.5 . . ?
H2B C2 H2C 109.5 . . ?
C19 C33 H33A 109.5 . . ?
C19 C33 H33B 109.5 . . ?
C19 C33 H33C 109.5 . . ?
H33A C33 H33B 109.5 . . ?
H33A C33 H33C 109.5 . . ?
H33B C33 H33C 109.5 . . ?
C20 C17 H17A 109.5 . . ?
C20 C17 H17B 109.5 . . ?
C20 C17 H17C 109.5 . . ?
H17A C17 H17B 109.5 . . ?
H17A C17 H17C 109.5 . . ?
H17B C17 H17C 109.5 . . ?
C19 C35 H35A 109.5 . . ?
C19 C35 H35B 109.5 . . ?
C19 C35 H35C 109.5 . . ?
H35A C35 H35B 109.5 . . ?
H35A C35 H35C 109.5 . . ?
H35B C35 H35C 109.5 . . ?

loop_
_geom_bond_atom_site_label_1
_geom_bond_atom_site_label_2
_geom_bond_distance
_geom_bond_site_symmetry_2
_geom_bond_publ_flag
Ag1 Ag4 2.9831(3) . ?
Ag1 Ag6 2.9540(3) 2_646 ?
Ag1 Ag2 2.9622(3) . ?
Ag1 Ag5 3.0312(3) . ?
Ag1 Ag3 3.2541(3) . ?
Ag1 S008 2.3996(7) . ?
Ag1 S00A 2.3933(7) . ?
Ag4 Ag7 2.9778(3) 7_556 ?
Ag4 S008 2.4323(7) . ?
Ag4 S009 2.3898(7) . ?
Ag6 Ag5 3.2457(3) 2_666 ?
Ag6 Ag3 3.2219(3) 2_666 ?
Ag6 S008 2.7500(7) 2_666 ?
Ag6 S00C 2.4877(8) 2_666 ?
Ag6 O00G 2.4716(18) 2_666 ?
Ag6 N1 2.316(2) . ?
Ag7 Ag2 2.9263(3) . ?
Ag7 S009 2.4950(7) . ?
Ag7 S00B 2.5330(7) . ?
Ag7 O00E 2.3109(19) . ?
Ag2 Ag3 3.1946(3) . ?
Ag2 S00A 2.4441(7) . ?
Ag2 S00B 2.4908(7) . ?
Ag2 O00K 2.422(2) . ?
Ag5 S00A 2.5756(7) . ?
Ag5 S00C 2.4873(7) . ?
Ag5 O00H 2.339(2) . ?
Ag5 N2 2.318(2) . ?
Ag3 S009 2.5629(7) 7_556 ?
Ag3 S00B 2.5414(7) . ?
Ag3 S00C 2.4270(7) . ?
S008 C8 1.875(3) . ?
S009 C1 1.868(3) . ?
S00A C20 1.859(3) . ?
S00B C19 1.873(3) . ?
S00C C4 1.850(3) . ?
F1 C22 1.337(3) . ?
O00E C28 1.247(3) . ?
F4 C22 1.331(3) . ?
O00G C16 1.233(3) . ?
O00H C16 1.237(3) . ?
F6 C29 1.307(4) . ?
F3 C22 1.340(3) . ?
O00K C28 1.237(3) . ?
N1 C6 1.343(4) . ?
N1 C12 1.343(3) . ?
N2 C9 1.333(4) . ?
N2 C25 1.339(4) . ?
C1 C14 1.518(4) . ?
C1 C32 1.525(4) . ?
C1 C21 1.522(4) . ?
C4 C18 1.521(4) . ?
C4 C27 1.518(4) . ?
C4 C2 1.520(4) . ?
C6 H6 0.9300 . ?
C6 C34 1.372(4) . ?
C8 C26 1.514(4) . ?
C8 C36 1.523(4) . ?
C8 C23 1.536(4) . ?
C10 H10 0.9300 . ?
C10 C12 1.378(4) . ?
C10 C30 1.393(4) . ?
C12 H12 0.9300 . ?
C14 H14A 0.9600 . ?
C14 H14B 0.9600 . ?
C14 H14C 0.9600 . ?
F2 C29 1.298(5) . ?
C16 C22 1.552(4) . ?
C18 H18A 0.9600 . ?
C18 H18B 0.9600 . ?
C18 H18C 0.9600 . ?
C20 C13 1.519(4) . ?
C20 C15 1.508(4) . ?
C20 C17 1.526(4) . ?
C24 C11 1.393(4) . ?
C24 C3 1.431(4) . ?
C24 C7 1.386(4) . ?
C26 H26A 0.9600 . ?
C26 H26B 0.9600 . ?
C26 H26C 0.9600 . ?
C28 C29 1.544(4) . ?
C30 C34 1.397(4) . ?
C30 C5 1.433(4) . ?
C32 H32A 0.9600 . ?
C32 H32B 0.9600 . ?
C32 H32C 0.9600 . ?
C34 H34 0.9300 . ?
C36 H36A 0.9600 . ?
C36 H36B 0.9600 . ?
C36 H36C 0.9600 . ?
C9 H9 0.9300 . ?
C9 C7 1.377(4) . ?
C19 C31 1.513(4) . ?
C19 C33 1.519(4) . ?
C19 C35 1.519(4) . ?
C5 C3 1.195(4) . ?
C21 H21A 0.9600 . ?
C21 H21B 0.9600 . ?
C21 H21C 0.9600 . ?
C11 H11 0.9300 . ?
C11 C25 1.376(4) . ?
C23 H23A 0.9600 . ?
C23 H23B 0.9600 . ?
C23 H23C 0.9600 . ?
C25 H25 0.9300 . ?
C13 H13A 0.9600 . ?
C13 H13B 0.9600 . ?
C13 H13C 0.9600 . ?
C27 H27A 0.9600 . ?
C27 H27B 0.9600 . ?
C27 H27C 0.9600 . ?
F5 C29 1.315(4) . ?
C7 H7 0.9300 . ?
C15 H15A 0.9600 . ?
C15 H15B 0.9600 . ?
C15 H15C 0.9600 . ?
C31 H31A 0.9600 . ?
C31 H31B 0.9600 . ?
C31 H31C 0.9600 . ?
C2 H2A 0.9600 . ?
C2 H2B 0.9600 . ?
C2 H2C 0.9600 . ?
C33 H33A 0.9600 . ?
C33 H33B 0.9600 . ?
C33 H33C 0.9600 . ?
C17 H17A 0.9600 . ?
C17 H17B 0.9600 . ?
C17 H17C 0.9600 . ?
C35 H35A 0.9600 . ?
C35 H35B 0.9600 . ?
C35 H35C 0.9600 . ?

loop_
_geom_torsion_atom_site_label_1
_geom_torsion_atom_site_label_2
_geom_torsion_atom_site_label_3
_geom_torsion_atom_site_label_4
_geom_torsion
_geom_torsion_site_symmetry_1
_geom_torsion_site_symmetry_2
_geom_torsion_site_symmetry_3
_geom_torsion_site_symmetry_4
_geom_torsion_publ_flag
Ag1 S008 C8 C26 -46.3(2) . . . . ?
Ag1 S008 C8 C36 76.6(2) . . . . ?
Ag1 S008 C8 C23 -164.78(17) . . . . ?
Ag1 S00A C20 C13 89.8(2) . . . . ?
Ag1 S00A C20 C15 -32.5(2) . . . . ?
Ag1 S00A C20 C17 -152.41(19) . . . . ?
Ag4 S008 C8 C26 -127.1(2) . . . . ?
Ag4 S008 C8 C36 -4.3(2) . . . . ?
Ag4 S008 C8 C23 114.37(18) . . . . ?
Ag4 S009 C1 C14 48.7(2) . . . . ?
Ag4 S009 C1 C32 -71.66(19) . . . . ?
Ag4 S009 C1 C21 168.17(17) . . . . ?
Ag6 S008 C8 C26 29.7(2) 2_646 . . . ?
Ag6 S008 C8 C36 152.52(17) 2_646 . . . ?
Ag6 S008 C8 C23 -88.83(19) 2_646 . . . ?
Ag6 S00C C4 C18 -53.7(2) 2_646 . . . ?
Ag6 S00C C4 C27 67.2(2) 2_646 . . . ?
Ag6 S00C C4 C2 -172.6(2) 2_646 . . . ?
Ag6 O00G C16 O00H -20.3(4) 2_646 . . . ?
Ag6 O00G C16 C22 158.69(17) 2_646 . . . ?
Ag6 N1 C6 C34 -169.2(2) . . . . ?
Ag6 N1 C12 C10 168.5(2) . . . . ?
Ag7 S009 C1 C14 -57.1(2) . . . . ?
Ag7 S009 C1 C32 -177.43(16) . . . . ?
Ag7 S009 C1 C21 62.4(2) . . . . ?
Ag7 S00B C19 C31 104.7(2) . . . . ?
Ag7 S00B C19 C33 -17.9(3) . . . . ?
Ag7 S00B C19 C35 -136.26(19) . . . . ?
Ag7 O00E C28 O00K -3.1(4) . . . . ?
Ag7 O00E C28 C29 174.8(2) . . . . ?
Ag2 S00A C20 C13 172.67(17) . . . . ?
Ag2 S00A C20 C15 50.4(3) . . . . ?
Ag2 S00A C20 C17 -69.5(2) . . . . ?
Ag2 S00B C19 C31 30.7(2) . . . . ?
Ag2 S00B C19 C33 -92.0(2) . . . . ?
Ag2 S00B C19 C35 149.6(2) . . . . ?
Ag2 O00K C28 O00E 24.5(5) . . . . ?
Ag2 O00K C28 C29 -153.4(2) . . . . ?
Ag5 S00A C20 C13 8.5(2) . . . . ?
Ag5 S00A C20 C15 -113.8(2) . . . . ?
Ag5 S00A C20 C17 126.30(19) . . . . ?
Ag5 S00C C4 C18 35.6(2) . . . . ?
Ag5 S00C C4 C27 156.45(18) . . . . ?
Ag5 S00C C4 C2 -83.3(2) . . . . ?
Ag5 O00H C16 O00G 2.4(4) . . . . ?
Ag5 O00H C16 C22 -176.68(17) . . . . ?
Ag5 N2 C9 C7 -169.9(2) . . . . ?
Ag5 N2 C25 C11 169.4(2) . . . . ?
Ag3 S009 C1 C14 157.41(17) 7_556 . . . ?
Ag3 S009 C1 C32 37.09(19) 7_556 . . . ?
Ag3 S009 C1 C21 -83.07(19) 7_556 . . . ?
Ag3 S00B C19 C31 -51.5(3) . . . . ?
Ag3 S00B C19 C33 -174.2(2) . . . . ?
Ag3 S00B C19 C35 67.4(2) . . . . ?
Ag3 S00C C4 C18 -143.53(16) . . . . ?
Ag3 S00C C4 C27 -22.7(2) . . . . ?
Ag3 S00C C4 C2 97.6(2) . . . . ?
O00E C28 C29 F6 171.2(3) . . . . ?
O00E C28 C29 F2 51.5(4) . . . . ?
O00E C28 C29 F5 -70.1(4) . . . . ?
O00G C16 C22 F1 136.3(2) . . . . ?
O00G C16 C22 F4 15.6(4) . . . . ?
O00G C16 C22 F3 -105.1(3) . . . . ?
O00H C16 C22 F1 -44.4(3) . . . . ?
O00H C16 C22 F4 -165.2(2) . . . . ?
O00H C16 C22 F3 74.2(3) . . . . ?
O00K C28 C29 F6 -10.6(4) . . . . ?
O00K C28 C29 F2 -130.3(3) . . . . ?
O00K C28 C29 F5 108.2(4) . . . . ?
N1 C6 C34 C30 0.6(4) . . . . ?
N2 C9 C7 C24 1.2(5) . . . . ?
C6 N1 C12 C10 -2.4(4) . . . . ?
C10 C30 C34 C6 -3.2(4) . . . . ?
C12 N1 C6 C34 2.3(4) . . . . ?
C12 C10 C30 C34 3.1(4) . . . . ?
C12 C10 C30 C5 -173.7(2) . . . . ?
C24 C11 C25 N2 0.8(5) . . . . ?
C30 C10 C12 N1 -0.3(4) . . . . ?
C9 N2 C25 C11 -1.1(4) . . . . ?
C5 C30 C34 C6 173.6(3) . . . . ?
C11 C24 C7 C9 -1.5(4) . . . . ?
C3 C24 C11 C25 -177.3(3) . . . . ?
C3 C24 C7 C9 176.3(3) . . . . ?
C25 N2 C9 C7 0.1(4) . . . . ?
C7 C24 C11 C25 0.6(4) . . . . ?
